data_1519790
loop_
_publ_author_name
'Barnes, Sarah'
'Holliman, Peter J.'
'Male, Louise'
'Hursthouse, Michael B.'

_publ_section_title
;
 C18H11ClFeN2
;
_journal_name_full 'Crystal Structure Report Archive'
_journal_page_first 105
_journal_year 2007
_chemical_formula_sum 'C18 H11 Cl Fe N2'
_chemical_formula_weight 346.59
_space_group_IT_number 14
_symmetry_cell_setting monoclinic
_symmetry_space_group_name_Hall '-P 2ybc'
_symmetry_space_group_name_H-M 'P 1 21/c 1'
_atom_sites_solution_hydrogens geom
_atom_sites_solution_primary direct
_atom_sites_solution_secondary difmap
_cell_angle_alpha 90.00
_cell_angle_beta 93.123(4)
_cell_angle_gamma 90.00
_cell_formula_units_Z 8
_cell_length_a 7.3730(5)
_cell_length_b 13.2476(10)
_cell_length_c 30.324(2)
_cell_measurement_reflns_used 46549
_cell_measurement_temperature 120(2)
_cell_measurement_theta_max 27.48
_cell_measurement_theta_min 2.91
_cell_volume 2957.5(4)
_computing_cell_refinement 'DENZO (Otwinowski & Minor, 1997) & COLLECT (Hooft, R.W.W., 1998)'
_computing_data_collection 'COLLECT (Hooft, R.W.W., 1998)'
_computing_data_reduction 'DENZO (Otwinowski & Minor, 1997) & COLLECT (Hooft, R.W.W., 1998)'
_computing_molecular_graphics 'PLATON/PLUTON (Spek, A. L., 1998)'
_computing_publication_material 'WinGX (Farrugia, 1999)'
_computing_structure_refinement 'SHELXL-97 (Sheldrick, 1997)'
_computing_structure_solution
;
Sir2004 (Burla, M.C., Caliandro, R., Camalli, M., Carrozzini, B., 
Cascarano, G., De Caro, L., Giacovazzo, C., Polidori, G. & Spagna, R., 
2004)
;
_diffrn_ambient_temperature 120(2)
_diffrn_detector_area_resol_mean 9.091
_diffrn_measured_fraction_theta_full 0.993
_diffrn_measured_fraction_theta_max 0.993
_diffrn_measurement_device_type 'Bruker-Nonius Roper CCD camera on \k-goniostat'
_diffrn_measurement_method '\f & \w scans'
_diffrn_radiation_monochromator graphite
_diffrn_radiation_source 'Bruker-Nonius FR591 rotating anode'
_diffrn_radiation_type MoK\a
_diffrn_radiation_wavelength 0.71073
_diffrn_reflns_av_R_equivalents 0.0925
_diffrn_reflns_av_sigmaI/netI 0.1035
_diffrn_reflns_limit_h_max 8
_diffrn_reflns_limit_h_min -8
_diffrn_reflns_limit_k_max 15
_diffrn_reflns_limit_k_min -15
_diffrn_reflns_limit_l_max 35
_diffrn_reflns_limit_l_min -36
_diffrn_reflns_number 23330
_diffrn_reflns_theta_full 25.03
_diffrn_reflns_theta_max 25.03
_diffrn_reflns_theta_min 3.01
_exptl_absorpt_coefficient_mu 1.196
_exptl_absorpt_correction_T_max 0.7456
_exptl_absorpt_correction_T_min 0.6272
_exptl_absorpt_correction_type multi-scan
_exptl_absorpt_process_details 'SADABS 2007/2 (Sheldrick, G.M., 2007)'
_exptl_crystal_colour Orange
_exptl_crystal_density_diffrn 1.557
_exptl_crystal_density_method 'not measured'
_exptl_crystal_description Plate
_exptl_crystal_F_000 1408
_exptl_crystal_size_max 0.27
_exptl_crystal_size_mid 0.14
_exptl_crystal_size_min 0.01
_refine_diff_density_max 0.470
_refine_diff_density_min -0.507
_refine_diff_density_rms 0.118
_refine_ls_extinction_method none
_refine_ls_goodness_of_fit_ref 1.063
_refine_ls_hydrogen_treatment constr
_refine_ls_matrix_type full
_refine_ls_number_parameters 397
_refine_ls_number_reflns 5192
_refine_ls_number_restraints 0
_refine_ls_restrained_S_all 1.063
_refine_ls_R_factor_all 0.1121
_refine_ls_R_factor_gt 0.0617
_refine_ls_shift/su_max 0.001
_refine_ls_shift/su_mean 0.000
_refine_ls_structure_factor_coef Fsqd
_refine_ls_weighting_details 'calc w=1/[\s^2^(Fo^2^)+(0.0264P)^2^+6.6858P] where P=(Fo^2^+2Fc^2^)/3'
_refine_ls_weighting_scheme calc
_refine_ls_wR_factor_gt 0.1066
_refine_ls_wR_factor_ref 0.1245
_reflns_number_gt 3460
_reflns_number_total 5192
_reflns_threshold_expression >2sigma(I)
_cod_data_source_file eCrystal-350.cif
_cod_data_source_block 2007src0902r
_cod_depositor_comments
;
Citation :
Barnes, Sarah and Holliman, Peter J. and Male, Louise and 
Hursthouse, Michael B. (2007) 
University of Southampton, Crystal Structure Report Archive. 
(doi:10.5258/ecrystals/350)

More at:
http://ecrystals.chem.soton.ac.uk/105/

The following automatic conversions were performed:

'_symmetry_cell_setting' value 'Monoclinic' changed to 'monoclinic'
according to the built-in table from CIF Core dictionary named
'cif_core.dic' version 2.4.1 from 2010-06-29.

'_exptl_absorpt_correction_type' value 'Multi-scan' changed to
'multi-scan' according to the built-in table from CIF Core dictionary
named 'cif_core.dic' version 2.4.1 from 2010-06-29.

Automatic conversion script
Id: cif_fix_values 3392 2015-05-12 13:50:21Z andrius 
;
_cod_original_sg_symbol_H-M 'P 2(1)/c'
_cod_database_code 1519790

loop_
_symmetry_equiv_pos_as_xyz
'x, y, z'
'-x, y+1/2, -z+1/2'
'-x, -y, -z'
'x, -y-1/2, z-1/2'

loop_
_atom_site_label
_atom_site_type_symbol
_atom_site_fract_x
_atom_site_fract_y
_atom_site_fract_z
_atom_site_U_iso_or_equiv
_atom_site_adp_type
_atom_site_occupancy
_atom_site_symmetry_multiplicity
_atom_site_calc_flag
_atom_site_refinement_flags
_atom_site_disorder_assembly
_atom_site_disorder_group
C1 C 0.1488(6) 0.2266(4) 0.60944(16) 0.0200(12) Uani 1 1 d . . .
C2 C 0.1053(7) 0.2364(4) 0.56295(17) 0.0227(12) Uani 1 1 d . . .
H2 H 0.0234 0.2840 0.5495 0.027 Uiso 1 1 calc R . .
C3 C 0.2053(7) 0.1629(4) 0.54065(18) 0.0250(13) Uani 1 1 d . . .
H3 H 0.2044 0.1538 0.5096 0.030 Uiso 1 1 calc R . .
C4 C 0.3070(6) 0.1051(4) 0.5726(2) 0.0309(14) Uani 1 1 d . . .
H4 H 0.3847 0.0502 0.5666 0.037 Uiso 1 1 calc R . .
C5 C 0.2730(6) 0.1433(4) 0.61496(18) 0.0243(13) Uani 1 1 d . . .
H5 H 0.3236 0.1183 0.6423 0.029 Uiso 1 1 calc R . .
C6 C -0.2368(7) 0.0768(4) 0.57894(19) 0.0293(14) Uani 1 1 d . . .
H6 H -0.3229 0.1295 0.5741 0.035 Uiso 1 1 calc R . .
C7 C -0.1555(6) 0.0197(4) 0.54585(17) 0.0204(12) Uani 1 1 d . . .
H7 H -0.1780 0.0270 0.5149 0.024 Uiso 1 1 calc R . .
C8 C -0.0334(7) -0.0509(4) 0.56728(18) 0.0240(13) Uani 1 1 d . . .
H8 H 0.0394 -0.0989 0.5531 0.029 Uiso 1 1 calc R . .
C9 C -0.0402(7) -0.0366(4) 0.61330(18) 0.0282(13) Uani 1 1 d . . .
H9 H 0.0284 -0.0729 0.6355 0.034 Uiso 1 1 calc R . .
C10 C -0.1672(7) 0.0414(4) 0.62063(19) 0.0336(15) Uani 1 1 d . . .
H10 H -0.1999 0.0656 0.6486 0.040 Uiso 1 1 calc R . .
C11 C 0.0845(6) 0.2876(4) 0.64589(17) 0.0201(12) Uani 1 1 d . . .
C12 C 0.0630(6) 0.3942(4) 0.64390(16) 0.0210(12) Uani 1 1 d . . .
C13 C 0.0082(6) 0.4498(4) 0.67915(17) 0.0222(12) Uani 1 1 d . . .
H13 H -0.0058 0.5209 0.6767 0.027 Uiso 1 1 calc R . .
C14 C -0.0260(6) 0.4011(4) 0.71811(17) 0.0229(12) Uani 1 1 d . . .
C15 C -0.0029(7) 0.2953(4) 0.72185(17) 0.0257(13) Uani 1 1 d . . .
C16 C 0.0501(7) 0.2415(4) 0.68590(17) 0.0234(12) Uani 1 1 d . . .
H16 H 0.0636 0.1704 0.6885 0.028 Uiso 1 1 calc R . .
C17 C -0.0873(7) 0.4586(4) 0.75509(18) 0.0267(13) Uani 1 1 d . . .
C18 C -0.0369(7) 0.2439(4) 0.7628(2) 0.0294(14) Uani 1 1 d . . .
N1 N -0.1409(6) 0.5038(3) 0.78412(16) 0.0333(12) Uani 1 1 d . . .
N2 N -0.0624(7) 0.2030(4) 0.79510(17) 0.0403(13) Uani 1 1 d . . .
Cl1 Cl 0.11190(17) 0.46105(9) 0.59648(4) 0.0277(3) Uani 1 1 d . . .
Fe1 Fe 0.03810(9) 0.09460(5) 0.58329(2) 0.0199(2) Uani 1 1 d . . .
C101 C 0.6395(6) 0.5672(4) 0.60189(17) 0.0201(12) Uani 1 1 d . . .
C102 C 0.7546(6) 0.6552(4) 0.60596(17) 0.0214(12) Uani 1 1 d . . .
H102 H 0.7936 0.6878 0.6327 0.026 Uiso 1 1 calc R . .
C103 C 0.7989(6) 0.6844(4) 0.56315(18) 0.0275(13) Uani 1 1 d . . .
H103 H 0.8749 0.7395 0.5564 0.033 Uiso 1 1 calc R . .
C104 C 0.7121(7) 0.6185(4) 0.53172(18) 0.0284(13) Uani 1 1 d . . .
H104 H 0.7189 0.6216 0.5006 0.034 Uiso 1 1 calc R . .
C105 C 0.6127(7) 0.5469(4) 0.55580(17) 0.0271(13) Uani 1 1 d . . .
H105 H 0.5401 0.4940 0.5432 0.033 Uiso 1 1 calc R . .
C106 C 0.2799(7) 0.7245(4) 0.59284(19) 0.0306(14) Uani 1 1 d . . .
H106 H 0.2238 0.6903 0.6160 0.037 Uiso 1 1 calc R . .
C107 C 0.3993(7) 0.8083(4) 0.59784(19) 0.0292(14) Uani 1 1 d . . .
H107 H 0.4369 0.8406 0.6248 0.035 Uiso 1 1 calc R . .
C108 C 0.4521(7) 0.8349(4) 0.5548(2) 0.0319(14) Uani 1 1 d . . .
H108 H 0.5327 0.8879 0.5481 0.038 Uiso 1 1 calc R . .
C109 C 0.3638(8) 0.7689(5) 0.5241(2) 0.0379(15) Uani 1 1 d . . .
H109 H 0.3733 0.7700 0.4930 0.045 Uiso 1 1 calc R . .
C110 C 0.2590(7) 0.7009(4) 0.5477(2) 0.0332(15) Uani 1 1 d . . .
H110 H 0.1862 0.6479 0.5353 0.040 Uiso 1 1 calc R . .
C111 C 0.5722(6) 0.5131(4) 0.63981(17) 0.0207(12) Uani 1 1 d . . .
C112 C 0.5619(6) 0.4081(4) 0.64261(16) 0.0191(12) Uani 1 1 d . . .
C113 C 0.5151(6) 0.3592(4) 0.68045(16) 0.0218(12) Uani 1 1 d . . .
H113 H 0.5113 0.2875 0.6809 0.026 Uiso 1 1 calc R . .
C114 C 0.4737(6) 0.4121(4) 0.71761(17) 0.0221(12) Uani 1 1 d . . .
C115 C 0.4783(6) 0.5194(4) 0.71575(17) 0.0220(12) Uani 1 1 d . . .
C116 C 0.5272(6) 0.5669(4) 0.67751(17) 0.0221(12) Uani 1 1 d . . .
H116 H 0.5304 0.6385 0.6768 0.026 Uiso 1 1 calc R . .
C117 C 0.4302(7) 0.3618(4) 0.75754(19) 0.0262(13) Uani 1 1 d . . .
C118 C 0.4350(7) 0.5777(4) 0.75433(19) 0.0267(13) Uani 1 1 d . . .
N101 N 0.3969(6) 0.3186(4) 0.78919(16) 0.0370(12) Uani 1 1 d . . .
N102 N 0.4014(7) 0.6219(4) 0.78502(16) 0.0387(13) Uani 1 1 d . . .
Cl11 Cl 0.62153(17) 0.33211(10) 0.59878(5) 0.0292(3) Uani 1 1 d . . .
Fe11 Fe 0.52530(9) 0.68954(5) 0.56842(2) 0.0206(2) Uani 1 1 d . . .

loop_
_atom_site_aniso_label
_atom_site_aniso_U_11
_atom_site_aniso_U_22
_atom_site_aniso_U_33
_atom_site_aniso_U_23
_atom_site_aniso_U_13
_atom_site_aniso_U_12
C1 0.020(3) 0.021(3) 0.019(3) 0.000(2) -0.004(2) -0.008(2)
C2 0.025(3) 0.010(3) 0.033(3) -0.003(2) 0.001(2) -0.005(2)
C3 0.029(3) 0.021(3) 0.026(3) -0.006(2) 0.009(2) -0.012(3)
C4 0.011(3) 0.027(3) 0.056(4) -0.013(3) 0.011(3) -0.008(2)
C5 0.018(3) 0.021(3) 0.033(4) -0.002(3) -0.005(2) -0.001(2)
C6 0.013(3) 0.025(3) 0.051(4) -0.007(3) 0.010(3) -0.009(2)
C7 0.020(3) 0.016(3) 0.024(3) 0.000(2) -0.002(2) -0.005(2)
C8 0.021(3) 0.016(3) 0.034(4) -0.009(3) 0.002(2) -0.008(2)
C9 0.038(3) 0.022(3) 0.025(3) 0.007(3) 0.000(3) -0.015(3)
C10 0.035(3) 0.037(4) 0.031(4) -0.016(3) 0.019(3) -0.023(3)
C11 0.014(3) 0.024(3) 0.022(3) -0.001(2) -0.003(2) 0.001(2)
C12 0.015(3) 0.022(3) 0.025(3) 0.000(2) -0.001(2) -0.001(2)
C13 0.022(3) 0.015(3) 0.029(3) -0.004(2) -0.005(2) 0.002(2)
C14 0.021(3) 0.029(3) 0.019(3) -0.010(3) 0.000(2) 0.000(2)
C15 0.031(3) 0.022(3) 0.023(3) 0.001(3) -0.005(2) -0.008(3)
C16 0.030(3) 0.017(3) 0.023(3) -0.004(2) -0.005(2) 0.001(2)
C17 0.028(3) 0.024(3) 0.026(4) 0.001(3) -0.008(3) -0.008(3)
C18 0.033(3) 0.021(3) 0.034(4) -0.006(3) -0.004(3) 0.001(3)
N1 0.040(3) 0.029(3) 0.031(3) -0.009(2) -0.001(2) 0.002(2)
N2 0.055(3) 0.035(3) 0.030(3) 0.002(3) 0.002(3) -0.002(3)
Cl1 0.0318(8) 0.0216(7) 0.0298(8) 0.0034(6) 0.0015(6) -0.0004(6)
Fe1 0.0171(4) 0.0195(4) 0.0231(4) -0.0020(3) 0.0018(3) -0.0026(3)
C101 0.017(3) 0.016(3) 0.027(3) 0.000(2) -0.002(2) 0.004(2)
C102 0.017(3) 0.017(3) 0.029(3) -0.001(2) -0.005(2) 0.000(2)
C103 0.015(3) 0.026(3) 0.043(4) 0.007(3) 0.005(2) 0.002(2)
C104 0.028(3) 0.033(3) 0.026(3) 0.005(3) 0.012(3) 0.007(3)
C105 0.023(3) 0.027(3) 0.031(4) 0.001(3) 0.004(2) 0.002(3)
C106 0.021(3) 0.034(4) 0.038(4) 0.017(3) 0.014(3) 0.010(3)
C107 0.027(3) 0.022(3) 0.039(4) -0.010(3) -0.003(3) 0.012(3)
C108 0.025(3) 0.022(3) 0.050(4) 0.007(3) 0.011(3) 0.007(3)
C109 0.038(4) 0.044(4) 0.032(4) 0.012(3) 0.007(3) 0.016(3)
C110 0.016(3) 0.039(4) 0.043(4) -0.004(3) -0.009(3) 0.006(3)
C111 0.015(3) 0.025(3) 0.022(3) 0.000(2) -0.003(2) 0.000(2)
C112 0.015(3) 0.021(3) 0.021(3) 0.000(2) -0.003(2) -0.001(2)
C113 0.021(3) 0.019(3) 0.025(3) 0.007(3) -0.008(2) -0.002(2)
C114 0.020(3) 0.026(3) 0.021(3) 0.000(3) -0.001(2) -0.001(2)
C115 0.022(3) 0.024(3) 0.020(3) -0.002(2) -0.003(2) 0.004(2)
C116 0.023(3) 0.017(3) 0.026(3) 0.000(2) -0.005(2) -0.002(2)
C117 0.026(3) 0.020(3) 0.032(4) -0.001(3) -0.002(3) -0.005(3)
C118 0.030(3) 0.028(3) 0.022(3) 0.006(3) 0.000(3) -0.001(3)
N101 0.045(3) 0.032(3) 0.034(3) 0.010(3) 0.001(2) -0.005(2)
N102 0.052(3) 0.036(3) 0.029(3) -0.001(3) 0.008(3) -0.002(3)
Cl11 0.0347(8) 0.0200(7) 0.0334(8) -0.0059(6) 0.0053(6) -0.0006(6)
Fe11 0.0171(4) 0.0203(4) 0.0246(5) 0.0023(3) 0.0011(3) 0.0007(3)

loop_
_atom_type_symbol
_atom_type_description
_atom_type_scat_dispersion_real
_atom_type_scat_dispersion_imag
_atom_type_scat_source
C C 0.0033 0.0016 'International Tables Vol C Tables 4.2.6.8 and 6.1.1.4'
H H 0.0000 0.0000 'International Tables Vol C Tables 4.2.6.8 and 6.1.1.4'
N N 0.0061 0.0033 'International Tables Vol C Tables 4.2.6.8 and 6.1.1.4'
Cl Cl 0.1484 0.1585 'International Tables Vol C Tables 4.2.6.8 and 6.1.1.4'
Fe Fe 0.3463 0.8444 'International Tables Vol C Tables 4.2.6.8 and 6.1.1.4'

loop_
_geom_angle_atom_site_label_1
_geom_angle_atom_site_label_2
_geom_angle_atom_site_label_3
_geom_angle
_geom_angle_site_symmetry_1
_geom_angle_site_symmetry_3
C5 C1 C2 106.9(4) . .
C5 C1 C11 124.3(5) . .
C2 C1 C11 128.7(5) . .
C5 C1 Fe1 68.4(3) . .
C2 C1 Fe1 68.7(3) . .
C11 C1 Fe1 128.1(3) . .
C3 C2 C1 108.2(5) . .
C3 C2 Fe1 69.7(3) . .
C1 C2 Fe1 70.5(3) . .
C3 C2 H2 125.9 . .
C1 C2 H2 125.9 . .
Fe1 C2 H2 125.5 . .
C4 C3 C2 108.4(5) . .
C4 C3 Fe1 69.1(3) . .
C2 C3 Fe1 69.8(3) . .
C4 C3 H3 125.8 . .
C2 C3 H3 125.8 . .
Fe1 C3 H3 126.8 . .
C3 C4 C5 108.3(5) . .
C3 C4 Fe1 70.2(3) . .
C5 C4 Fe1 69.9(3) . .
C3 C4 H4 125.8 . .
C5 C4 H4 125.8 . .
Fe1 C4 H4 125.6 . .
C4 C5 C1 108.1(5) . .
C4 C5 Fe1 69.3(3) . .
C1 C5 Fe1 70.6(3) . .
C4 C5 H5 125.9 . .
C1 C5 H5 125.9 . .
Fe1 C5 H5 125.7 . .
C7 C6 C10 108.0(5) . .
C7 C6 Fe1 69.5(3) . .
C10 C6 Fe1 70.8(3) . .
C7 C6 H6 126.0 . .
C10 C6 H6 126.0 . .
Fe1 C6 H6 125.3 . .
C6 C7 C8 107.9(5) . .
C6 C7 Fe1 69.8(3) . .
C8 C7 Fe1 70.1(3) . .
C6 C7 H7 126.0 . .
C8 C7 H7 126.0 . .
Fe1 C7 H7 125.6 . .
C9 C8 C7 107.8(5) . .
C9 C8 Fe1 70.3(3) . .
C7 C8 Fe1 68.9(3) . .
C9 C8 H8 126.1 . .
C7 C8 H8 126.1 . .
Fe1 C8 H8 126.3 . .
C8 C9 C10 108.1(5) . .
C8 C9 Fe1 69.5(3) . .
C10 C9 Fe1 70.0(3) . .
C8 C9 H9 125.9 . .
C10 C9 H9 125.9 . .
Fe1 C9 H9 126.1 . .
C9 C10 C6 108.1(5) . .
C9 C10 Fe1 69.7(3) . .
C6 C10 Fe1 68.8(3) . .
C9 C10 H10 125.9 . .
C6 C10 H10 125.9 . .
Fe1 C10 H10 127.1 . .
C16 C11 C12 116.5(5) . .
C16 C11 C1 119.7(4) . .
C12 C11 C1 123.7(5) . .
C13 C12 C11 122.4(5) . .
C13 C12 Cl1 116.9(4) . .
C11 C12 Cl1 120.8(4) . .
C12 C13 C14 119.3(5) . .
C12 C13 H13 120.4 . .
C14 C13 H13 120.4 . .
C13 C14 C15 120.3(5) . .
C13 C14 C17 119.8(5) . .
C15 C14 C17 120.0(5) . .
C16 C15 C14 119.2(5) . .
C16 C15 C18 120.3(5) . .
C14 C15 C18 120.5(5) . .
C15 C16 C11 122.4(5) . .
C15 C16 H16 118.8 . .
C11 C16 H16 118.8 . .
N1 C17 C14 178.2(6) . .
N2 C18 C15 179.5(6) . .
C4 Fe1 C7 127.3(2) . .
C4 Fe1 C6 166.8(2) . .
C7 Fe1 C6 40.70(19) . .
C4 Fe1 C5 40.7(2) . .
C7 Fe1 C5 165.9(2) . .
C6 Fe1 C5 152.1(2) . .
C4 Fe1 C3 40.6(2) . .
C7 Fe1 C3 107.0(2) . .
C6 Fe1 C3 129.9(2) . .
C5 Fe1 C3 68.4(2) . .
C4 Fe1 C2 68.5(2) . .
C7 Fe1 C2 117.0(2) . .
C6 Fe1 C2 110.1(2) . .
C5 Fe1 C2 68.8(2) . .
C3 Fe1 C2 40.49(19) . .
C4 Fe1 C8 105.5(2) . .
C7 Fe1 C8 40.98(19) . .
C6 Fe1 C8 68.5(2) . .
C5 Fe1 C8 127.6(2) . .
C3 Fe1 C8 115.0(2) . .
C2 Fe1 C8 148.8(2) . .
C4 Fe1 C9 115.3(2) . .
C7 Fe1 C9 68.3(2) . .
C6 Fe1 C9 68.2(2) . .
C5 Fe1 C9 108.1(2) . .
C3 Fe1 C9 147.7(2) . .
C2 Fe1 C9 170.5(2) . .
C8 Fe1 C9 40.2(2) . .
C4 Fe1 C10 149.6(3) . .
C7 Fe1 C10 68.0(2) . .
C6 Fe1 C10 40.5(2) . .
C5 Fe1 C10 118.6(2) . .
C3 Fe1 C10 169.6(2) . .
C2 Fe1 C10 132.5(2) . .
C8 Fe1 C10 67.8(2) . .
C9 Fe1 C10 40.3(2) . .
C4 Fe1 C1 68.6(2) . .
C7 Fe1 C1 151.2(2) . .
C6 Fe1 C1 119.5(2) . .
C5 Fe1 C1 40.95(19) . .
C3 Fe1 C1 68.3(2) . .
C2 Fe1 C1 40.80(19) . .
C8 Fe1 C1 167.5(2) . .
C9 Fe1 C1 131.2(2) . .
C10 Fe1 C1 111.4(2) . .
C105 C101 C102 106.6(4) . .
C105 C101 C111 130.0(5) . .
C102 C101 C111 123.4(5) . .
C105 C101 Fe11 68.6(3) . .
C102 C101 Fe11 68.3(3) . .
C111 C101 Fe11 128.5(3) . .
C103 C102 C101 107.9(5) . .
C103 C102 Fe11 69.6(3) . .
C101 C102 Fe11 70.5(3) . .
C103 C102 H102 126.1 . .
C101 C102 H102 126.1 . .
Fe11 C102 H102 125.4 . .
C102 C103 C104 109.4(5) . .
C102 C103 Fe11 69.9(3) . .
C104 C103 Fe11 70.1(3) . .
C102 C103 H103 125.3 . .
C104 C103 H103 125.3 . .
Fe11 C103 H103 126.2 . .
C103 C104 C105 106.9(5) . .
C103 C104 Fe11 69.2(3) . .
C105 C104 Fe11 69.3(3) . .
C103 C104 H104 126.5 . .
C105 C104 H104 126.5 . .
Fe11 C104 H104 126.5 . .
C104 C105 C101 109.2(5) . .
C104 C105 Fe11 69.8(3) . .
C101 C105 Fe11 70.7(3) . .
C104 C105 H105 125.4 . .
C101 C105 H105 125.4 . .
Fe11 C105 H105 125.6 . .
C110 C106 C107 108.2(5) . .
C110 C106 Fe11 69.5(3) . .
C107 C106 Fe11 70.1(3) . .
C110 C106 H106 125.9 . .
C107 C106 H106 125.9 . .
Fe11 C106 H106 126.1 . .
C106 C107 C108 107.1(5) . .
C106 C107 Fe11 69.3(3) . .
C108 C107 Fe11 68.9(3) . .
C106 C107 H107 126.4 . .
C108 C107 H107 126.4 . .
Fe11 C107 H107 126.9 . .
C109 C108 C107 108.2(5) . .
C109 C108 Fe11 69.8(3) . .
C107 C108 Fe11 70.4(3) . .
C109 C108 H108 125.9 . .
C107 C108 H108 125.9 . .
Fe11 C108 H108 125.5 . .
C110 C109 C108 107.8(5) . .
C110 C109 Fe11 69.6(3) . .
C108 C109 Fe11 69.6(3) . .
C110 C109 H109 126.1 . .
C108 C109 H109 126.1 . .
Fe11 C109 H109 126.2 . .
C106 C110 C109 108.7(5) . .
C106 C110 Fe11 70.3(3) . .
C109 C110 Fe11 70.0(3) . .
C106 C110 H110 125.7 . .
C109 C110 H110 125.7 . .
Fe11 C110 H110 125.7 . .
C112 C111 C116 116.2(5) . .
C112 C111 C101 123.9(5) . .
C116 C111 C101 119.8(5) . .
C113 C112 C111 122.4(5) . .
C113 C112 Cl11 116.6(4) . .
C111 C112 Cl11 120.8(4) . .
C114 C113 C112 121.3(5) . .
C114 C113 H113 119.4 . .
C112 C113 H113 119.4 . .
C113 C114 C115 118.0(5) . .
C113 C114 C117 121.7(5) . .
C115 C114 C117 120.3(5) . .
C116 C115 C114 119.7(5) . .
C116 C115 C118 120.8(5) . .
C114 C115 C118 119.5(5) . .
C115 C116 C111 122.4(5) . .
C115 C116 H116 118.8 . .
C111 C116 H116 118.8 . .
N101 C117 C114 177.9(6) . .
N102 C118 C115 178.8(6) . .
C103 Fe11 C110 157.4(2) . .
C103 Fe11 C108 105.6(2) . .
C110 Fe11 C108 68.1(2) . .
C103 Fe11 C109 120.8(2) . .
C110 Fe11 C109 40.5(2) . .
C108 Fe11 C109 40.6(2) . .
C103 Fe11 C102 40.5(2) . .
C110 Fe11 C102 161.2(2) . .
C108 Fe11 C102 121.8(2) . .
C109 Fe11 C102 157.0(2) . .
C103 Fe11 C105 68.2(2) . .
C110 Fe11 C105 108.7(2) . .
C108 Fe11 C105 157.1(2) . .
C109 Fe11 C105 122.2(2) . .
C102 Fe11 C105 68.7(2) . .
C103 Fe11 C104 40.7(2) . .
C110 Fe11 C104 122.2(2) . .
C108 Fe11 C104 120.2(2) . .
C109 Fe11 C104 105.3(2) . .
C102 Fe11 C104 68.8(2) . .
C105 Fe11 C104 40.8(2) . .
C103 Fe11 C106 159.6(2) . .
C110 Fe11 C106 40.2(2) . .
C108 Fe11 C106 68.2(2) . .
C109 Fe11 C106 68.0(2) . .
C102 Fe11 C106 124.9(2) . .
C105 Fe11 C106 124.9(2) . .
C104 Fe11 C106 159.4(2) . .
C103 Fe11 C107 122.2(2) . .
C110 Fe11 C107 68.0(2) . .
C108 Fe11 C107 40.8(2) . .
C109 Fe11 C107 68.3(2) . .
C102 Fe11 C107 108.0(2) . .
C105 Fe11 C107 161.0(2) . .
C104 Fe11 C107 157.1(2) . .
C106 Fe11 C107 40.5(2) . .
C103 Fe11 C101 68.5(2) . .
C110 Fe11 C101 124.8(2) . .
C108 Fe11 C101 159.6(2) . .
C109 Fe11 C101 159.3(2) . .
C102 Fe11 C101 41.18(19) . .
C105 Fe11 C101 40.64(19) . .
C104 Fe11 C101 68.8(2) . .
C106 Fe11 C101 110.2(2) . .
C107 Fe11 C101 124.7(2) . .

loop_
_geom_bond_atom_site_label_1
_geom_bond_atom_site_label_2
_geom_bond_distance
_geom_bond_site_symmetry_2
C1 C5 1.437(7) .
C1 C2 1.435(7) .
C1 C11 1.468(7) .
C1 Fe1 2.069(5) .
C2 C3 1.416(7) .
C2 Fe1 2.046(5) .
C2 H2 0.9500 .
C3 C4 1.416(7) .
C3 Fe1 2.045(5) .
C3 H3 0.9500 .
C4 C5 1.417(7) .
C4 Fe1 2.031(5) .
C4 H4 0.9500 .
C5 Fe1 2.039(5) .
C5 H5 0.9500 .
C6 C7 1.416(7) .
C6 C10 1.418(8) .
C6 Fe1 2.038(5) .
C6 H6 0.9500 .
C7 C8 1.429(7) .
C7 Fe1 2.033(5) .
C7 H7 0.9500 .
C8 C9 1.412(7) .
C8 Fe1 2.050(5) .
C8 H8 0.9500 .
C9 C10 1.420(8) .
C9 Fe1 2.059(5) .
C9 H9 0.9500 .
C10 Fe1 2.064(5) .
C10 H10 0.9500 .
C11 C16 1.393(7) .
C11 C12 1.423(7) .
C12 C13 1.376(7) .
C12 Cl1 1.743(5) .
C13 C14 1.381(7) .
C13 H13 0.9500 .
C14 C15 1.415(7) .
C14 C17 1.448(7) .
C15 C16 1.377(7) .
C15 C18 1.452(8) .
C16 H16 0.9500 .
C17 N1 1.152(6) .
C18 N2 1.143(7) .
C101 C105 1.426(7) .
C101 C102 1.444(7) .
C101 C111 1.465(7) .
C101 Fe11 2.067(5) .
C102 C103 1.409(7) .
C102 Fe11 2.037(5) .
C102 H102 0.9500 .
C103 C104 1.419(7) .
C103 Fe11 2.033(5) .
C103 H103 0.9500 .
C104 C105 1.424(7) .
C104 Fe11 2.046(5) .
C104 H104 0.9500 .
C105 Fe11 2.039(5) .
C105 H105 0.9500 .
C106 C110 1.403(7) .
C106 C107 1.420(7) .
C106 Fe11 2.045(5) .
C106 H106 0.9500 .
C107 C108 1.425(7) .
C107 Fe11 2.056(5) .
C107 H107 0.9500 .
C108 C109 1.413(8) .
C108 Fe11 2.036(5) .
C108 H108 0.9500 .
C109 C110 1.408(8) .
C109 Fe11 2.039(6) .
C109 H109 0.9500 .
C110 Fe11 2.034(5) .
C110 H110 0.9500 .
C111 C112 1.395(7) .
C111 C116 1.402(7) .
C112 C113 1.378(7) .
C112 Cl11 1.743(5) .
C113 C114 1.375(7) .
C113 H113 0.9500 .
C114 C115 1.423(7) .
C114 C117 1.434(7) .
C115 C116 1.384(7) .
C115 C118 1.452(7) .
C116 H116 0.9500 .
C117 N101 1.155(6) .
C118 N102 1.138(6) .
